data_2227650
loop_
_publ_author_name
'Huang, Miao-Ling'

_publ_section_title
;
 (2,2'-Bipyridine-\k^2^<i>N</i>,<i>N</i>')hydroxido[<i>N</i>-(4-tolylsulfonyl)alaninato-\k^2^<i>N</i>,<i>O</i>^1^]copper(II)
 hemihydrate
;
_journal_coeditor_code IM2227
_journal_issue 10
_journal_name_full 'Acta Crystallographica Section E'
_journal_page_first m1312
_journal_paper_doi 10.1107/S1600536810037529
_journal_volume 66
_journal_year 2010
_chemical_formula_iupac '[Cu (C10 H12 N O4 S) (O H) (C10 H8 N2)] , 0.5H2 O'
_chemical_formula_moiety '2(C20 H21 Cu N3 O5 S), H2 O'
_chemical_formula_sum 'C40 H44 Cu2 N6 O11 S2'
_chemical_formula_weight 976.01
_chemical_name_systematic
;
(2,2'-Bipyridine-\k^2^<i>N</i>,<i>N</i>')hydroidxo[<i>N</i>-(4-
tolylsulfonyl)alaninato-\k^2^<i>N</i>,<i>O</i>^1^]copper(II) hemihydrate
;
_space_group_IT_number 2
_symmetry_cell_setting triclinic
_symmetry_space_group_name_Hall '-P 1'
_symmetry_space_group_name_H-M 'P -1'
_atom_sites_solution_hydrogens geom
_atom_sites_solution_primary direct
_atom_sites_solution_secondary difmap
_audit_creation_method SHELXL-97
_cell_angle_alpha 103.484(8)
_cell_angle_beta 95.034(6)
_cell_angle_gamma 99.656(5)
_cell_formula_units_Z 1
_cell_length_a 7.7246(13)
_cell_length_b 8.3637(14)
_cell_length_c 16.908(3)
_cell_measurement_reflns_used 1327
_cell_measurement_temperature 291(2)
_cell_measurement_theta_max 23.17
_cell_measurement_theta_min 2.11
_cell_volume 1038.0(3)
_computing_cell_refinement 'SAINT (Bruker, 2003)'
_computing_data_collection 'SMART (Bruker, 2001)'
_computing_data_reduction 'SAINT (Bruker, 2003)'
_computing_molecular_graphics 'SHELXTL (Sheldrick, 2008)'
_computing_publication_material 'SHELXTL (Sheldrick, 2008)'
_computing_structure_refinement 'SHELXL97 (Sheldrick, 2008)'
_computing_structure_solution 'SHELXS97 (Sheldrick, 2008)'
_diffrn_ambient_temperature 291(2)
_diffrn_measured_fraction_theta_full 0.997
_diffrn_measured_fraction_theta_max 0.997
_diffrn_measurement_device_type 'Bruker SMART APEX CCD'
_diffrn_measurement_method 'phi and omega scans'
_diffrn_radiation_monochromator graphite
_diffrn_radiation_source 'sealed tube'
_diffrn_radiation_type MoK\a
_diffrn_radiation_wavelength 0.71075
_diffrn_reflns_av_R_equivalents 0.0348
_diffrn_reflns_av_sigmaI/netI 0.0443
_diffrn_reflns_limit_h_max 9
_diffrn_reflns_limit_h_min -9
_diffrn_reflns_limit_k_max 10
_diffrn_reflns_limit_k_min -10
_diffrn_reflns_limit_l_max 20
_diffrn_reflns_limit_l_min -20
_diffrn_reflns_number 9560
_diffrn_reflns_theta_full 26.00
_diffrn_reflns_theta_max 26.00
_diffrn_reflns_theta_min 3.09
_exptl_absorpt_coefficient_mu 1.193
_exptl_absorpt_correction_T_max 0.7963
_exptl_absorpt_correction_T_min 0.7467
_exptl_absorpt_correction_type multi-scan
_exptl_absorpt_process_details '(SADABS; Sheldrick, 2003)'
_exptl_crystal_colour blue
_exptl_crystal_density_diffrn 1.561
_exptl_crystal_density_method 'not measured'
_exptl_crystal_description block
_exptl_crystal_F_000 504
_exptl_crystal_size_max 0.26
_exptl_crystal_size_mid 0.22
_exptl_crystal_size_min 0.20
_refine_diff_density_max 0.313
_refine_diff_density_min -0.607
_refine_ls_extinction_method none
_refine_ls_goodness_of_fit_ref 1.090
_refine_ls_hydrogen_treatment constr
_refine_ls_matrix_type full
_refine_ls_number_parameters 282
_refine_ls_number_reflns 4072
_refine_ls_number_restraints 0
_refine_ls_restrained_S_all 1.090
_refine_ls_R_factor_all 0.0613
_refine_ls_R_factor_gt 0.0503
_refine_ls_shift/su_max 0.000
_refine_ls_shift/su_mean 0.000
_refine_ls_structure_factor_coef Fsqd
_refine_ls_weighting_details 'calc w=1/[\s^2^(Fo^2^)+(0.056P)^2^+0.9038P] where P=(Fo^2^+2Fc^2^)/3'
_refine_ls_weighting_scheme calc
_refine_ls_wR_factor_gt 0.1139
_refine_ls_wR_factor_ref 0.1175
_reflns_number_gt 3422
_reflns_number_total 4072
_reflns_threshold_expression >2sigma(I)
_cod_data_source_file im2227.cif
_cod_data_source_block I
_cod_original_sg_symbol_H-M 'P -1   '
_cod_database_code 2227650
_cod_database_fobs_code 2227650

loop_
_symmetry_equiv_pos_as_xyz
'x, y, z'
'-x, -y, -z'

loop_
_atom_site_type_symbol
_atom_site_label
_atom_site_fract_x
_atom_site_fract_y
_atom_site_fract_z
_atom_site_U_iso_or_equiv
_atom_site_adp_type
_atom_site_calc_flag
_atom_site_refinement_flags
_atom_site_occupancy
_atom_site_disorder_assembly
_atom_site_disorder_group
C C1 0.8537(6) 0.7675(5) 1.0458(3) 0.0446(10) Uani d . 1 . .
H H1A 0.8253 0.8751 1.0463 0.067 Uiso calc R 1 . .
H H1B 0.9785 0.7733 1.0442 0.067 Uiso calc R 1 . .
H H1C 0.8221 0.7357 1.0944 0.067 Uiso calc R 1 . .
C C2 0.7508(5) 0.6376(5) 0.9702(2) 0.0327(8) Uani d . 1 . .
C C3 0.6895(5) 0.6833(4) 0.9015(2) 0.0294(7) Uani d . 1 . .
H H3 0.7098 0.7959 0.9011 0.035 Uiso calc R 1 . .
C C4 0.5956(5) 0.5611(4) 0.8307(2) 0.0302(7) Uani d . 1 . .
H H4 0.5543 0.5932 0.7846 0.036 Uiso calc R 1 . .
C C5 0.5672(5) 0.3958(4) 0.8318(2) 0.0322(8) Uani d . 1 . .
C C6 0.6244(4) 0.3509(4) 0.9002(2) 0.0276(7) Uani d . 1 . .
H H6 0.6030 0.2383 0.9005 0.033 Uiso calc R 1 . .
C C7 0.7152(4) 0.4706(5) 0.9703(2) 0.0301(7) Uani d . 1 . .
H H7 0.7515 0.4373 1.0168 0.036 Uiso calc R 1 . .
C C8 0.7192(5) 0.1195(5) 0.7160(2) 0.0331(8) Uani d . 1 . .
H H8 0.7711 0.2390 0.7363 0.040 Uiso d R 1 . .
C C9 0.7325(4) 0.0635(4) 0.6227(2) 0.0245(7) Uani d . 1 . .
C C10 0.3590(5) -0.3669(4) 0.4842(2) 0.0311(7) Uani d . 1 . .
H H10 0.4303 -0.2851 0.4662 0.037 Uiso calc R 1 . .
C C11 0.2866(5) -0.5203(4) 0.4283(2) 0.0311(7) Uani d . 1 . .
H H11 0.3090 -0.5405 0.3741 0.037 Uiso calc R 1 . .
C C12 0.1819(5) -0.6403(4) 0.4554(2) 0.0307(7) Uani d . 1 . .
H H12 0.1304 -0.7431 0.4195 0.037 Uiso calc R 1 . .
C C13 0.1538(5) -0.6068(4) 0.5363(2) 0.0335(8) Uani d . 1 . .
H H13 0.0882 -0.6892 0.5562 0.040 Uiso calc R 1 . .
C C14 0.2237(5) -0.4494(4) 0.5884(2) 0.0308(7) Uani d . 1 . .
C C15 0.1929(5) -0.3953(4) 0.6758(2) 0.0291(7) Uani d . 1 . .
C C16 0.0910(4) -0.5002(4) 0.7127(2) 0.0281(7) Uani d . 1 . .
H H16 0.0389 -0.6098 0.6849 0.034 Uiso calc R 1 . .
C C17 0.0697(5) -0.4334(5) 0.7946(2) 0.0327(8) Uani d . 1 . .
H H17 0.0056 -0.4995 0.8234 0.039 Uiso calc R 1 . .
C C18 0.1456(5) -0.2674(5) 0.8320(2) 0.0323(8) Uani d . 1 . .
H H18 0.1302 -0.2208 0.8859 0.039 Uiso calc R 1 . .
C C19 0.2419(6) -0.1734(5) 0.7903(3) 0.0430(9) Uani d . 1 . .
H H19 0.2916 -0.0625 0.8167 0.052 Uiso calc R 1 . .
C C20 0.8289(5) 0.0173(5) 0.7588(2) 0.0377(8) Uani d . 1 . .
H H20A 0.8086 0.0345 0.8152 0.057 Uiso calc R 1 . .
H H20B 0.9525 0.0536 0.7564 0.057 Uiso calc R 1 . .
H H20C 0.7935 -0.0997 0.7316 0.057 Uiso calc R 1 . .
Cu Cu1 0.40834(6) -0.10913(5) 0.64296(3) 0.02818(14) Uani d . 1 . .
N N1 0.5361(4) 0.0872(4) 0.73658(18) 0.0323(7) Uani d . 1 . .
H H1 0.5392 0.0526 0.7886 0.039 Uiso d R 1 . .
N N2 0.2695(4) -0.2328(4) 0.71207(18) 0.0302(6) Uani d . 1 . .
N N3 0.3297(4) -0.3336(4) 0.56173(18) 0.0302(6) Uani d . 1 . .
O O1 0.5991(3) -0.0446(3) 0.58036(14) 0.0298(5) Uani d . 1 . .
O O2 0.8679(3) 0.1135(3) 0.59456(15) 0.0328(6) Uani d . 1 . .
O O3 0.2660(3) 0.1975(3) 0.76155(16) 0.0355(6) Uani d . 1 . .
O O4 0.4630(3) 0.3327(3) 0.67763(15) 0.0322(5) Uani d . 1 . .
O O5 0.1817(3) -0.0315(3) 0.57743(15) 0.0319(5) Uani d . 1 . .
H H5A 0.1388 0.0337 0.6106 0.038 Uiso d R 1 . .
O O6 0.5063(8) 1.0165(8) 0.9518(4) 0.0503(15) Uani d P 0.50 . .
H H6B 0.5000 1.0000 1.0000 0.060 Uiso d SR 1 . .
H H6D 0.4771 0.9212 0.9177 0.060 Uiso d PR 0.50 . .
S S1 0.44638(12) 0.24873(11) 0.74314(5) 0.0321(2) Uani d . 1 . .

loop_
_atom_site_aniso_label
_atom_site_aniso_U_11
_atom_site_aniso_U_22
_atom_site_aniso_U_33
_atom_site_aniso_U_12
_atom_site_aniso_U_13
_atom_site_aniso_U_23
C1 0.042(2) 0.040(2) 0.043(2) -0.0102(18) -0.0012(18) 0.0100(18)
C2 0.0366(19) 0.0306(18) 0.0273(17) 0.0091(15) 0.0026(14) -0.0010(14)
C3 0.0304(17) 0.0294(17) 0.0227(16) -0.0004(14) 0.0140(13) -0.0040(13)
C4 0.0275(17) 0.0338(18) 0.0271(17) 0.0042(14) 0.0057(14) 0.0037(14)
C5 0.0303(18) 0.0304(18) 0.0337(19) 0.0025(14) 0.0049(15) 0.0060(15)
C6 0.0241(16) 0.0260(16) 0.0373(18) 0.0122(13) 0.0121(14) 0.0088(14)
C7 0.0218(16) 0.0362(19) 0.0317(18) 0.0051(14) 0.0021(13) 0.0084(15)
C8 0.0291(18) 0.0352(19) 0.0274(17) 0.0028(15) -0.0038(14) -0.0019(15)
C9 0.0251(16) 0.0242(16) 0.0264(16) 0.0077(13) 0.0047(13) 0.0082(13)
C10 0.0328(18) 0.0312(18) 0.0251(17) 0.0039(14) 0.0048(14) 0.0002(14)
C11 0.0390(19) 0.0258(16) 0.0319(18) 0.0165(15) 0.0114(15) 0.0044(14)
C12 0.0270(17) 0.0282(17) 0.0327(18) -0.0008(14) 0.0083(14) 0.0024(14)
C13 0.039(2) 0.0256(17) 0.0378(19) 0.0042(15) 0.0107(16) 0.0104(15)
C14 0.0249(16) 0.0294(17) 0.0312(18) -0.0083(14) 0.0032(14) 0.0036(14)
C15 0.0313(17) 0.0295(17) 0.0286(17) 0.0086(14) 0.0046(14) 0.0089(14)
C16 0.0289(17) 0.0205(15) 0.0296(17) 0.0011(13) 0.0007(13) -0.0004(13)
C17 0.0319(18) 0.0347(19) 0.0293(18) -0.0020(15) 0.0142(14) 0.0062(15)
C18 0.0286(18) 0.040(2) 0.0255(17) 0.0112(15) 0.0065(14) -0.0026(15)
C19 0.041(2) 0.038(2) 0.041(2) -0.0029(17) -0.0017(17) 0.0034(17)
C20 0.035(2) 0.0343(19) 0.039(2) 0.0070(16) -0.0046(16) 0.0028(16)
Cu1 0.0297(2) 0.0226(2) 0.0300(2) 0.00039(16) 0.00412(16) 0.00544(16)
N1 0.0294(15) 0.0388(17) 0.0254(14) 0.0103(13) 0.0039(12) -0.0010(12)
N2 0.0302(15) 0.0261(14) 0.0322(15) 0.0032(12) -0.0005(12) 0.0066(12)
N3 0.0303(15) 0.0246(14) 0.0346(16) 0.0000(12) 0.0029(12) 0.0093(12)
O1 0.0304(12) 0.0272(12) 0.0255(12) -0.0030(10) 0.0013(10) 0.0014(10)
O2 0.0292(13) 0.0290(12) 0.0360(13) -0.0079(10) 0.0113(10) 0.0070(10)
O3 0.0299(13) 0.0384(14) 0.0357(14) -0.0002(11) 0.0080(11) 0.0081(11)
O4 0.0275(12) 0.0432(14) 0.0314(13) 0.0119(11) 0.0123(10) 0.0137(11)
O5 0.0362(13) 0.0283(12) 0.0333(13) 0.0144(10) 0.0066(11) 0.0053(10)
O6 0.045(3) 0.060(4) 0.054(4) 0.004(3) 0.020(3) 0.029(3)
S1 0.0347(5) 0.0279(4) 0.0305(4) 0.0019(4) 0.0049(4) 0.0038(4)

loop_
_atom_type_symbol
_atom_type_description
_atom_type_scat_dispersion_real
_atom_type_scat_dispersion_imag
_atom_type_scat_source
C C 0.0033 0.0016 'International Tables Vol C Tables 4.2.6.8 and 6.1.1.4'
H H 0.0000 0.0000 'International Tables Vol C Tables 4.2.6.8 and 6.1.1.4'
Cu Cu 0.3201 1.2651 'International Tables Vol C Tables 4.2.6.8 and 6.1.1.4'
N N 0.0061 0.0033 'International Tables Vol C Tables 4.2.6.8 and 6.1.1.4'
O O 0.0106 0.0060 'International Tables Vol C Tables 4.2.6.8 and 6.1.1.4'
S S 0.1246 0.1234 'International Tables Vol C Tables 4.2.6.8 and 6.1.1.4'

loop_
_geom_angle_atom_site_label_1
_geom_angle_atom_site_label_2
_geom_angle_atom_site_label_3
_geom_angle_site_symmetry_1
_geom_angle_site_symmetry_3
_geom_angle
_geom_angle_publ_flag
C2 C1 H1A . . 109.5 ?
C2 C1 H1B . . 109.5 ?
H1A C1 H1B . . 109.5 ?
C2 C1 H1C . . 109.5 ?
H1A C1 H1C . . 109.5 ?
H1B C1 H1C . . 109.5 ?
C3 C2 C7 . . 118.5(3) ?
C3 C2 C1 . . 121.5(3) ?
C7 C2 C1 . . 120.0(3) ?
C2 C3 C4 . . 121.1(3) ?
C2 C3 H3 . . 119.4 ?
C4 C3 H3 . . 119.4 ?
C5 C4 C3 . . 119.0(3) ?
C5 C4 H4 . . 120.5 ?
C3 C4 H4 . . 120.5 ?
C6 C5 C4 . . 120.0(3) ?
C6 C5 S1 . . 122.6(3) ?
C4 C5 S1 . . 117.3(3) ?
C5 C6 C7 . . 121.4(3) ?
C5 C6 H6 . . 119.3 ?
C7 C6 H6 . . 119.3 ?
C2 C7 C6 . . 120.0(3) ?
C2 C7 H7 . . 120.0 ?
C6 C7 H7 . . 120.0 ?
N1 C8 C20 . . 107.7(3) ?
N1 C8 C9 . . 113.9(3) ?
C20 C8 C9 . . 106.9(3) ?
N1 C8 H8 . . 109.8 ?
C20 C8 H8 . . 109.3 ?
C9 C8 H8 . . 109.0 ?
O2 C9 O1 . . 124.2(3) ?
O2 C9 C8 . . 120.9(3) ?
O1 C9 C8 . . 114.7(3) ?
N3 C10 C11 . . 122.5(3) ?
N3 C10 H10 . . 118.8 ?
C11 C10 H10 . . 118.8 ?
C12 C11 C10 . . 118.4(3) ?
C12 C11 H11 . . 120.8 ?
C10 C11 H11 . . 120.8 ?
C11 C12 C13 . . 119.2(3) ?
C11 C12 H12 . . 120.4 ?
C13 C12 H12 . . 120.4 ?
C12 C13 C14 . . 119.9(3) ?
C12 C13 H13 . . 120.1 ?
C14 C13 H13 . . 120.1 ?
N3 C14 C13 . . 120.4(3) ?
N3 C14 C15 . . 114.9(3) ?
C13 C14 C15 . . 124.6(3) ?
N2 C15 C16 . . 124.9(3) ?
N2 C15 C14 . . 113.0(3) ?
C16 C15 C14 . . 122.1(3) ?
C15 C16 C17 . . 116.5(3) ?
C15 C16 H16 . . 121.7 ?
C17 C16 H16 . . 121.7 ?
C18 C17 C16 . . 119.1(3) ?
C18 C17 H17 . . 120.4 ?
C16 C17 H17 . . 120.4 ?
C19 C18 C17 . . 120.0(3) ?
C19 C18 H18 . . 120.0 ?
C17 C18 H18 . . 120.0 ?
N2 C19 C18 . . 123.1(4) ?
N2 C19 H19 . . 118.4 ?
C18 C19 H19 . . 118.4 ?
C8 C20 H20A . . 109.5 ?
C8 C20 H20B . . 109.5 ?
H20A C20 H20B . . 109.5 ?
C8 C20 H20C . . 109.5 ?
H20A C20 H20C . . 109.5 ?
H20B C20 H20C . . 109.5 ?
O1 Cu1 N2 . . 159.44(11) ?
O1 Cu1 N3 . . 91.52(11) ?
N2 Cu1 N3 . . 80.58(12) ?
O1 Cu1 N1 . . 86.23(11) ?
N2 Cu1 N1 . . 96.46(12) ?
N3 Cu1 N1 . . 164.93(12) ?
O1 Cu1 O5 . . 100.11(10) ?
N2 Cu1 O5 . . 98.22(11) ?
N3 Cu1 O5 . . 85.79(11) ?
N1 Cu1 O5 . . 109.28(11) ?
C8 N1 S1 . . 111.6(3) ?
C8 N1 Cu1 . . 103.8(2) ?
S1 N1 Cu1 . . 111.98(16) ?
C8 N1 H1 . . 108.8 ?
S1 N1 H1 . . 110.9 ?
Cu1 N1 H1 . . 109.5 ?
C19 N2 C15 . . 116.3(3) ?
C19 N2 Cu1 . . 127.5(3) ?
C15 N2 Cu1 . . 116.2(2) ?
C10 N3 C14 . . 119.5(3) ?
C10 N3 Cu1 . . 124.9(2) ?
C14 N3 Cu1 . . 115.2(2) ?
C9 O1 Cu1 . . 115.1(2) ?
Cu1 O5 H5A . . 109.6 ?
O6 O6 H6D 2_677 . 107.0 ?
H6B O6 H6D . . 107.0 ?
O4 S1 O3 . . 116.61(15) ?
O4 S1 N1 . . 116.92(16) ?
O3 S1 N1 . . 105.54(16) ?
O4 S1 C5 . . 105.06(16) ?
O3 S1 C5 . . 107.62(16) ?
N1 S1 C5 . . 104.07(17) ?

loop_
_geom_bond_atom_site_label_1
_geom_bond_atom_site_label_2
_geom_bond_site_symmetry_2
_geom_bond_distance
_geom_bond_publ_flag
C1 C2 . 1.526(5) ?
C1 H1A . 0.9600 ?
C1 H1B . 0.9600 ?
C1 H1C . 0.9600 ?
C2 C3 . 1.376(5) ?
C2 C7 . 1.378(5) ?
C3 C4 . 1.425(5) ?
C3 H3 . 0.9300 ?
C4 C5 . 1.367(5) ?
C4 H4 . 0.9300 ?
C5 C6 . 1.357(5) ?
C5 S1 . 1.772(4) ?
C6 C7 . 1.402(5) ?
C6 H6 . 0.9300 ?
C7 H7 . 0.9300 ?
C8 N1 . 1.482(5) ?
C8 C20 . 1.549(5) ?
C8 C9 . 1.555(5) ?
C8 H8 . 0.9792 ?
C9 O2 . 1.236(4) ?
C9 O1 . 1.284(4) ?
C10 N3 . 1.323(5) ?
C10 C11 . 1.398(5) ?
C10 H10 . 0.9300 ?
C11 C12 . 1.371(5) ?
C11 H11 . 0.9300 ?
C12 C13 . 1.375(5) ?
C12 H12 . 0.9300 ?
C13 C14 . 1.392(5) ?
C13 H13 . 0.9300 ?
C14 N3 . 1.347(4) ?
C14 C15 . 1.493(5) ?
C15 N2 . 1.361(4) ?
C15 C16 . 1.375(5) ?
C16 C17 . 1.401(5) ?
C16 H16 . 0.9300 ?
C17 C18 . 1.388(5) ?
C17 H17 . 0.9300 ?
C18 C19 . 1.351(6) ?
C18 H18 . 0.9300 ?
C19 N2 . 1.349(5) ?
C19 H19 . 0.9300 ?
C20 H20A . 0.9600 ?
C20 H20B . 0.9600 ?
C20 H20C . 0.9600 ?
Cu1 O1 . 1.964(2) ?
Cu1 N2 . 1.999(3) ?
Cu1 N3 . 2.012(3) ?
Cu1 N1 . 2.036(3) ?
Cu1 O5 . 2.257(2) ?
N1 S1 . 1.605(3) ?
N1 H1 . 0.9871 ?
O3 S1 . 1.470(3) ?
O4 S1 . 1.447(3) ?
O5 H5A . 0.8195 ?
O6 O6 2_677 1.722(11) ?
O6 H6B . 0.8612 ?
O6 H6D . 0.8492 ?

loop_
_geom_torsion_atom_site_label_1
_geom_torsion_atom_site_label_2
_geom_torsion_atom_site_label_3
_geom_torsion_atom_site_label_4
_geom_torsion_site_symmetry_1
_geom_torsion_site_symmetry_2
_geom_torsion_site_symmetry_3
_geom_torsion_site_symmetry_4
_geom_torsion
_geom_torsion_publ_flag
C7 C2 C3 C4 . . . . -1.7(5) ?
C1 C2 C3 C4 . . . . 179.1(3) ?
C2 C3 C4 C5 . . . . -0.3(5) ?
C3 C4 C5 C6 . . . . 1.6(5) ?
C3 C4 C5 S1 . . . . 178.9(2) ?
C4 C5 C6 C7 . . . . -0.9(5) ?
S1 C5 C6 C7 . . . . -178.1(3) ?
C3 C2 C7 C6 . . . . 2.4(5) ?
C1 C2 C7 C6 . . . . -178.5(3) ?
C5 C6 C7 C2 . . . . -1.1(5) ?
N1 C8 C9 O2 . . . . 164.5(3) ?
C20 C8 C9 O2 . . . . -76.6(4) ?
N1 C8 C9 O1 . . . . -19.9(4) ?
C20 C8 C9 O1 . . . . 98.9(3) ?
N3 C10 C11 C12 . . . . -0.1(5) ?
C10 C11 C12 C13 . . . . -0.9(5) ?
C11 C12 C13 C14 . . . . 3.4(6) ?
C12 C13 C14 N3 . . . . -4.9(6) ?
C12 C13 C14 C15 . . . . 176.1(4) ?
N3 C14 C15 N2 . . . . 3.8(5) ?
C13 C14 C15 N2 . . . . -177.1(3) ?
N3 C14 C15 C16 . . . . -178.6(3) ?
C13 C14 C15 C16 . . . . 0.4(6) ?
N2 C15 C16 C17 . . . . -1.6(5) ?
C14 C15 C16 C17 . . . . -178.9(3) ?
C15 C16 C17 C18 . . . . 2.2(5) ?
C16 C17 C18 C19 . . . . -1.5(6) ?
C17 C18 C19 N2 . . . . 0.1(6) ?
C20 C8 N1 S1 . . . . 147.0(2) ?
C9 C8 N1 S1 . . . . -94.7(3) ?
C20 C8 N1 Cu1 . . . . -92.3(3) ?
C9 C8 N1 Cu1 . . . . 26.1(3) ?
O1 Cu1 N1 C8 . . . . -20.3(2) ?
N2 Cu1 N1 C8 . . . . 139.2(2) ?
N3 Cu1 N1 C8 . . . . 61.5(5) ?
O5 Cu1 N1 C8 . . . . -119.7(2) ?
O1 Cu1 N1 S1 . . . . 100.20(17) ?
N2 Cu1 N1 S1 . . . . -100.27(18) ?
N3 Cu1 N1 S1 . . . . -178.0(4) ?
O5 Cu1 N1 S1 . . . . 0.8(2) ?
C18 C19 N2 C15 . . . . 0.6(6) ?
C18 C19 N2 Cu1 . . . . -180.0(3) ?
C16 C15 N2 C19 . . . . 0.3(5) ?
C14 C15 N2 C19 . . . . 177.8(3) ?
C16 C15 N2 Cu1 . . . . -179.3(3) ?
C14 C15 N2 Cu1 . . . . -1.8(4) ?
O1 Cu1 N2 C19 . . . . 111.7(4) ?
N3 Cu1 N2 C19 . . . . -179.7(3) ?
N1 Cu1 N2 C19 . . . . 15.2(3) ?
O5 Cu1 N2 C19 . . . . -95.4(3) ?
O1 Cu1 N2 C15 . . . . -68.8(4) ?
N3 Cu1 N2 C15 . . . . -0.3(2) ?
N1 Cu1 N2 C15 . . . . -165.3(2) ?
O5 Cu1 N2 C15 . . . . 84.1(2) ?
C11 C10 N3 C14 . . . . -1.3(5) ?
C11 C10 N3 Cu1 . . . . -173.6(3) ?
C13 C14 N3 C10 . . . . 3.8(5) ?
C15 C14 N3 C10 . . . . -177.1(3) ?
C13 C14 N3 Cu1 . . . . 176.8(3) ?
C15 C14 N3 Cu1 . . . . -4.1(4) ?
O1 Cu1 N3 C10 . . . . -24.1(3) ?
N2 Cu1 N3 C10 . . . . 175.0(3) ?
N1 Cu1 N3 C10 . . . . -105.2(5) ?
O5 Cu1 N3 C10 . . . . 76.0(3) ?
O1 Cu1 N3 C14 . . . . 163.4(3) ?
N2 Cu1 N3 C14 . . . . 2.5(3) ?
N1 Cu1 N3 C14 . . . . 82.2(5) ?
O5 Cu1 N3 C14 . . . . -96.6(3) ?
O2 C9 O1 Cu1 . . . . 176.8(3) ?
C8 C9 O1 Cu1 . . . . 1.3(4) ?
N2 Cu1 O1 C9 . . . . -86.9(4) ?
N3 Cu1 O1 C9 . . . . -153.6(2) ?
N1 Cu1 O1 C9 . . . . 11.5(2) ?
O5 Cu1 O1 C9 . . . . 120.4(2) ?
C8 N1 S1 O4 . . . . 47.1(3) ?
Cu1 N1 S1 O4 . . . . -68.8(2) ?
C8 N1 S1 O3 . . . . 178.6(2) ?
Cu1 N1 S1 O3 . . . . 62.71(19) ?
C8 N1 S1 C5 . . . . -68.2(3) ?
Cu1 N1 S1 C5 . . . . 175.89(16) ?
C6 C5 S1 O4 . . . . -161.3(3) ?
C4 C5 S1 O4 . . . . 21.4(3) ?
C6 C5 S1 O3 . . . . 73.8(3) ?
C4 C5 S1 O3 . . . . -103.5(3) ?
C6 C5 S1 N1 . . . . -37.9(3) ?
C4 C5 S1 N1 . . . . 144.8(3) ?
